data_7106372
loop_
_publ_author_name
'Stephanie Dupuy'
'Faima Lazreg'
'Alexandra M. Z. Slawin'
'Catherine S. J. Cazin'
'Steven P. Nolan'

_publ_section_title
;
 Decarboxylation of aromatic carboxylic acids by gold(I)-N-heterocyclic
 carbene (NHC) complexes
;
_journal_name_full Chem.Commun.
_journal_page_first 5455
_journal_paper_doi 10.1039/c1cc10917k
_journal_volume 47
_journal_year 2011
_chemical_formula_moiety 'C36 H45 Au N2 O4,2(C H2 Cl2)'
_chemical_formula_sum 'C38 H49 Au Cl4 N2 O4'
_chemical_formula_weight 936.56
_chemical_name_systematic
;
?
;
_space_group_IT_number 7
_symmetry_cell_setting monoclinic
_symmetry_space_group_name_Hall 'P -2yc'
_symmetry_space_group_name_H-M 'P 1 c 1'
_atom_sites_solution_hydrogens geom
_atom_sites_solution_primary direct
_atom_sites_solution_secondary difmap
_audit_creation_method SHELXL-97
_cell_angle_alpha 90.00
_cell_angle_beta 102.825(7)
_cell_angle_gamma 90.00
_cell_formula_units_Z 4
_cell_length_a 16.985(4)
_cell_length_b 12.209(3)
_cell_length_c 21.415(5)
_cell_measurement_reflns_used 12957
_cell_measurement_temperature 93(2)
_cell_measurement_theta_max 28.4
_cell_measurement_theta_min 2.4
_cell_volume 4330.0(18)
_computing_cell_refinement 'CrystalClear (Rigaku Corp., 2004)'
_computing_data_collection 'CrystalClear (Rigaku Corp., 2004)'
_computing_data_reduction 'CrystalClear (Rigaku Corp., 2004)'
_computing_molecular_graphics 'Bruker SHELXTL'
_computing_publication_material 'Bruker SHELXTL'
_computing_structure_refinement 'SHELXL-97 (Sheldrick, 1997)'
_computing_structure_solution 'SHELXS-97 (Sheldrick, 1990)'
_diffrn_ambient_temperature 93(2)
_diffrn_measured_fraction_theta_full 0.996
_diffrn_measured_fraction_theta_max 0.995
_diffrn_measurement_device_type CCD
_diffrn_measurement_method '\w and \f scans'
_diffrn_radiation_monochromator confocal
_diffrn_radiation_source 'rotating anode'
_diffrn_radiation_type MoK\a
_diffrn_radiation_wavelength 0.71073
_diffrn_reflns_av_R_equivalents 0.0727
_diffrn_reflns_av_sigmaI/netI 0.1617
_diffrn_reflns_limit_h_max 19
_diffrn_reflns_limit_h_min -20
_diffrn_reflns_limit_k_max 14
_diffrn_reflns_limit_k_min -12
_diffrn_reflns_limit_l_max 25
_diffrn_reflns_limit_l_min -21
_diffrn_reflns_number 27146
_diffrn_reflns_theta_full 25.00
_diffrn_reflns_theta_max 25.34
_diffrn_reflns_theta_min 2.40
_exptl_absorpt_coefficient_mu 3.681
_exptl_absorpt_correction_T_max 1.000
_exptl_absorpt_correction_T_min 0.555
_exptl_absorpt_correction_type multi-scan
_exptl_absorpt_process_details 'Jacobson, R. (1998) Private communication'
_exptl_crystal_colour Colorless
_exptl_crystal_density_diffrn 1.437
_exptl_crystal_density_method 'not measured'
_exptl_crystal_description Prism
_exptl_crystal_F_000 1880
_exptl_crystal_size_max 0.12
_exptl_crystal_size_mid 0.10
_exptl_crystal_size_min 0.02
_refine_diff_density_max 2.191
_refine_diff_density_min -1.451
_refine_diff_density_rms 0.181
_refine_ls_abs_structure_details 'Flack H D (1983), Acta Cryst. A39, 876-881'
_refine_ls_abs_structure_Flack 0.039(10)
_refine_ls_extinction_method none
_refine_ls_goodness_of_fit_ref 1.049
_refine_ls_hydrogen_treatment constr
_refine_ls_matrix_type full
_refine_ls_number_parameters 888
_refine_ls_number_reflns 13961
_refine_ls_number_restraints 56
_refine_ls_restrained_S_all 1.047
_refine_ls_R_factor_all 0.1030
_refine_ls_R_factor_gt 0.0681
_refine_ls_shift/su_max 0.003
_refine_ls_shift/su_mean 0.000
_refine_ls_structure_factor_coef Fsqd
_refine_ls_weighting_details 'calc w=1/[\s^2^(Fo^2^)+(0.0490P)^2^+0.0000P] where P=(Fo^2^+2Fc^2^)/3'
_refine_ls_weighting_scheme calc
_refine_ls_wR_factor_gt 0.1506
_refine_ls_wR_factor_ref 0.1723
_reflns_number_gt 10092
_reflns_number_total 13961
_reflns_threshold_expression >2sigma(I)
_cod_data_source_file c1cc10917k.txt
_cod_data_source_block 4
_cod_original_cell_volume 4330.3(17)
_cod_original_sg_symbol_H-M Pc
_cod_database_code 7106372

loop_
_symmetry_equiv_pos_as_xyz
'x, y, z'
'x, -y, z+1/2'

loop_
_atom_site_label
_atom_site_type_symbol
_atom_site_fract_x
_atom_site_fract_y
_atom_site_fract_z
_atom_site_U_iso_or_equiv
_atom_site_adp_type
_atom_site_occupancy
_atom_site_symmetry_multiplicity
_atom_site_calc_flag
_atom_site_refinement_flags
_atom_site_disorder_assembly
_atom_site_disorder_group
Au1 Au 1.08929(4) 0.39693(5) 0.84426(3) 0.03607(17) Uani 1 1 d . . .
C1 C 1.0268(11) 0.2563(15) 0.8354(8) 0.043(4) Uani 1 1 d . . .
N2 N 0.9462(9) 0.2475(11) 0.8316(6) 0.036(3) Uani 1 1 d . . .
C3 C 0.9231(11) 0.1386(13) 0.8227(7) 0.035(4) Uani 1 1 d . . .
H3A H 0.8704 0.1092 0.8186 0.042 Uiso 1 1 calc R . .
C4 C 0.9896(11) 0.0852(11) 0.8212(8) 0.038(4) Uani 1 1 d . . .
H4A H 0.9915 0.0088 0.8131 0.046 Uiso 1 1 calc R . .
N5 N 1.0582(9) 0.1544(10) 0.8329(6) 0.040(4) Uani 1 1 d . . .
C6 C 0.8962(10) 0.3393(13) 0.8363(8) 0.035(4) Uani 1 1 d . . .
C7 C 0.8755(11) 0.3593(14) 0.8947(9) 0.047(5) Uani 1 1 d . . .
C8 C 0.8261(13) 0.4554(17) 0.9002(12) 0.069(7) Uani 1 1 d . . .
H8A H 0.8120 0.4745 0.9393 0.083 Uiso 1 1 calc R . .
C9 C 0.8003(12) 0.5189(14) 0.8434(15) 0.079(8) Uani 1 1 d . . .
H9A H 0.7650 0.5788 0.8447 0.095 Uiso 1 1 calc R . .
C10 C 0.8233(12) 0.4985(14) 0.7876(12) 0.056(6) Uani 1 1 d . . .
H10A H 0.8074 0.5476 0.7526 0.067 Uiso 1 1 calc R . .
C11 C 0.8702(12) 0.4060(14) 0.7805(11) 0.059(6) Uani 1 1 d . . .
C12 C 0.9037(11) 0.2883(18) 0.9518(9) 0.062(6) Uani 1 1 d . . .
H12A H 0.9415 0.2343 0.9390 0.074 Uiso 1 1 calc R . .
C13 C 0.9528(19) 0.348(2) 1.0080(13) 0.124(12) Uani 1 1 d . . .
H13A H 0.9974 0.3864 0.9951 0.186 Uiso 1 1 calc R . .
H13B H 0.9745 0.2961 1.0423 0.186 Uiso 1 1 calc R . .
H13C H 0.9185 0.4018 1.0235 0.186 Uiso 1 1 calc R . .
C14 C 0.8308(14) 0.2192(19) 0.9638(11) 0.076(7) Uani 1 1 d . . .
H14A H 0.8048 0.1814 0.9242 0.114 Uiso 1 1 calc R . .
H14B H 0.7917 0.2679 0.9771 0.114 Uiso 1 1 calc R . .
H14C H 0.8503 0.1651 0.9975 0.114 Uiso 1 1 calc R . .
C15 C 0.8921(13) 0.3851(17) 0.7190(10) 0.062(6) Uani 1 1 d . . .
H15A H 0.9297 0.3210 0.7258 0.074 Uiso 1 1 calc R . .
C16 C 0.9358(14) 0.477(2) 0.6946(11) 0.087(8) Uani 1 1 d . . .
H16A H 0.9835 0.4972 0.7275 0.131 Uiso 1 1 calc R . .
H16B H 0.8999 0.5401 0.6845 0.131 Uiso 1 1 calc R . .
H16C H 0.9527 0.4529 0.6559 0.131 Uiso 1 1 calc R . .
C17 C 0.8208(18) 0.354(2) 0.6644(11) 0.113(12) Uani 1 1 d . . .
H17A H 0.7922 0.2911 0.6777 0.169 Uiso 1 1 calc R . .
H17B H 0.8409 0.3337 0.6264 0.169 Uiso 1 1 calc R . .
H17C H 0.7838 0.4159 0.6543 0.169 Uiso 1 1 calc R . .
C18 C 1.1375(10) 0.1268(12) 0.8327(9) 0.038(4) Uani 1 1 d . . .
C19 C 1.1677(11) 0.1455(14) 0.7785(8) 0.042(4) Uani 1 1 d U . .
C20 C 1.2478(12) 0.1223(17) 0.7820(10) 0.058(6) Uani 1 1 d . . .
H20A H 1.2715 0.1413 0.7472 0.070 Uiso 1 1 calc R . .
C21 C 1.2933(11) 0.0727(16) 0.8342(9) 0.049(5) Uani 1 1 d . . .
H21A H 1.3471 0.0517 0.8342 0.059 Uiso 1 1 calc R . .
C22 C 1.2630(12) 0.0525(17) 0.8869(11) 0.067(6) Uani 1 1 d . . .
H22A H 1.2966 0.0209 0.9239 0.080 Uiso 1 1 calc R . .
C23 C 1.1841(10) 0.0776(13) 0.8870(8) 0.040(4) Uani 1 1 d . . .
C24 C 1.1149(15) 0.192(2) 0.7163(13) 0.091(8) Uani 1 1 d . . .
H24A H 1.0593 0.2027 0.7238 0.109 Uiso 1 1 calc R . .
C25 C 1.146(2) 0.308(2) 0.7000(12) 0.122(12) Uani 1 1 d . . .
H25A H 1.1111 0.3356 0.6605 0.183 Uiso 1 1 calc R . .
H25B H 1.2014 0.3012 0.6943 0.183 Uiso 1 1 calc R . .
H25C H 1.1448 0.3587 0.7352 0.183 Uiso 1 1 calc R . .
C26 C 1.1069(18) 0.120(2) 0.6561(12) 0.103(10) Uani 1 1 d . . .
H26A H 1.0722 0.1568 0.6194 0.154 Uiso 1 1 calc R . .
H26B H 1.0829 0.0495 0.6634 0.154 Uiso 1 1 calc R . .
H26C H 1.1604 0.1079 0.6473 0.154 Uiso 1 1 calc R . .
C27 C 1.1478(12) 0.0508(16) 0.9440(10) 0.059(5) Uani 1 1 d . . .
H27A H 1.0882 0.0420 0.9275 0.071 Uiso 1 1 calc R . .
C28 C 1.1612(18) 0.155(3) 0.9887(13) 0.111(10) Uani 1 1 d . . .
H28A H 1.1371 0.1422 1.0256 0.166 Uiso 1 1 calc R . .
H28B H 1.1355 0.2186 0.9646 0.166 Uiso 1 1 calc R . .
H28C H 1.2192 0.1685 1.0035 0.166 Uiso 1 1 calc R . .
C29 C 1.1774(17) -0.049(2) 0.9778(14) 0.104(10) Uani 1 1 d . . .
H29A H 1.1656 -0.1110 0.9485 0.155 Uiso 1 1 calc R . .
H29B H 1.1509 -0.0591 1.0136 0.155 Uiso 1 1 calc R . .
H29C H 1.2359 -0.0428 0.9943 0.155 Uiso 1 1 calc R . .
O1 O 1.1441(7) 0.5446(8) 0.8390(5) 0.039(3) Uani 1 1 d . . .
C30 C 1.2089(10) 0.5776(14) 0.8772(8) 0.040(4) Uani 1 1 d . . .
O30 O 1.2423(8) 0.6693(10) 0.8726(7) 0.057(4) Uani 1 1 d . . .
C31 C 1.2430(11) 0.5038(14) 0.9315(9) 0.046(4) Uani 1 1 d . . .
O32 O 1.1528(9) 0.5763(13) 0.9870(6) 0.072(4) Uani 1 1 d . . .
C32 C 1.2170(13) 0.5054(16) 0.9889(9) 0.053(5) Uani 1 1 d . . .
C33 C 1.2528(16) 0.444(2) 1.0417(10) 0.076(7) Uani 1 1 d . . .
H33A H 1.2348 0.4482 1.0806 0.091 Uiso 1 1 calc R . .
C34 C 1.3186(16) 0.373(2) 1.0356(14) 0.085(8) Uani 1 1 d . . .
H34A H 1.3432 0.3270 1.0701 0.102 Uiso 1 1 calc R . .
C35 C 1.3447(14) 0.3727(14) 0.9819(11) 0.063(6) Uani 1 1 d . . .
H35A H 1.3892 0.3278 0.9784 0.076 Uiso 1 1 calc R . .
O36 O 1.3347(8) 0.4388(9) 0.8727(6) 0.054(3) Uani 1 1 d . . .
C36 C 1.3075(12) 0.4372(15) 0.9306(10) 0.049(5) Uani 1 1 d . . .
C37 C 1.1167(16) 0.580(2) 1.0430(11) 0.107(10) Uani 1 1 d . . .
H37A H 1.1151 0.5060 1.0603 0.160 Uiso 1 1 calc R . .
H37B H 1.0617 0.6091 1.0304 0.160 Uiso 1 1 calc R . .
H37C H 1.1492 0.6275 1.0757 0.160 Uiso 1 1 calc R . .
C38 C 1.3908(13) 0.3566(14) 0.8621(11) 0.063(6) Uani 1 1 d . . .
H38A H 1.4357 0.3519 0.8997 0.094 Uiso 1 1 calc R . .
H38B H 1.4117 0.3761 0.8244 0.094 Uiso 1 1 calc R . .
H38C H 1.3634 0.2856 0.8550 0.094 Uiso 1 1 calc R . .
Au41 Au 0.63581(3) 0.78369(4) 0.79578(3) 0.03210(16) Uani 1 1 d . . .
C41 C 0.5294(9) 0.7599(11) 0.8160(7) 0.026(3) Uani 1 1 d U . .
N42 N 0.4679(7) 0.8342(9) 0.8135(6) 0.026(3) Uani 1 1 d . . .
C43 C 0.4029(10) 0.7835(12) 0.8303(7) 0.032(4) Uani 1 1 d . . .
H43A H 0.3537 0.8168 0.8342 0.038 Uiso 1 1 calc R . .
C44 C 0.4229(10) 0.6793(11) 0.8400(7) 0.030(4) Uani 1 1 d . . .
H44A H 0.3899 0.6231 0.8512 0.036 Uiso 1 1 calc R . .
N45 N 0.4993(8) 0.6667(9) 0.8311(6) 0.029(3) Uani 1 1 d . . .
C46 C 0.4723(9) 0.9521(12) 0.7979(7) 0.029(3) Uani 1 1 d . . .
C47 C 0.5114(9) 1.0226(11) 0.8433(7) 0.029(3) Uani 1 1 d . . .
C48 C 0.5086(10) 1.1322(12) 0.8267(8) 0.037(4) Uani 1 1 d . . .
H48A H 0.5288 1.1855 0.8586 0.045 Uiso 1 1 calc R . .
C49 C 0.4774(13) 1.1650(13) 0.7655(9) 0.051(6) Uani 1 1 d . . .
H49A H 0.4800 1.2401 0.7546 0.061 Uiso 1 1 calc R . .
C50 C 0.4423(11) 1.0915(13) 0.7195(8) 0.038(4) Uani 1 1 d . . .
H50A H 0.4196 1.1164 0.6773 0.045 Uiso 1 1 calc R . .
C51 C 0.4397(9) 0.9807(12) 0.7338(7) 0.031(4) Uani 1 1 d . . .
C52 C 0.5470(9) 0.9917(12) 0.9097(7) 0.029(3) Uani 1 1 d U . .
H52A H 0.5352 0.9122 0.9138 0.035 Uiso 1 1 calc R . .
C53 C 0.6427(11) 1.0050(16) 0.9297(9) 0.053(5) Uani 1 1 d . . .
H53A H 0.6675 0.9655 0.8991 0.079 Uiso 1 1 calc R . .
H53B H 0.6627 0.9750 0.9727 0.079 Uiso 1 1 calc R . .
H53C H 0.6569 1.0828 0.9295 0.079 Uiso 1 1 calc R . .
C54 C 0.5122(12) 1.0521(16) 0.9605(9) 0.051(5) Uani 1 1 d . . .
H54A H 0.4533 1.0444 0.9505 0.077 Uiso 1 1 calc R . .
H54B H 0.5264 1.1299 0.9607 0.077 Uiso 1 1 calc R . .
H54C H 0.5346 1.0205 1.0028 0.077 Uiso 1 1 calc R . .
C55 C 0.4043(10) 0.8906(15) 0.6838(7) 0.042(4) Uani 1 1 d . . .
H55A H 0.4030 0.8197 0.7069 0.050 Uiso 1 1 calc R . .
C56 C 0.456(3) 0.876(2) 0.6344(13) 0.140(16) Uani 1 1 d . . .
H56A H 0.4319 0.8190 0.6035 0.211 Uiso 1 1 calc R . .
H56B H 0.5106 0.8531 0.6561 0.211 Uiso 1 1 calc R . .
H56C H 0.4586 0.9448 0.6118 0.211 Uiso 1 1 calc R . .
C57 C 0.3158(19) 0.921(2) 0.6489(14) 0.111(9) Uani 1 1 d U . .
H57A H 0.2939 0.8634 0.6179 0.167 Uiso 1 1 calc R . .
H57B H 0.3159 0.9908 0.6264 0.167 Uiso 1 1 calc R . .
H57C H 0.2822 0.9274 0.6805 0.167 Uiso 1 1 calc R . .
C58 C 0.5448(9) 0.5606(11) 0.8424(7) 0.029(3) Uani 1 1 d . . .
C59 C 0.5507(10) 0.4988(11) 0.7875(7) 0.033(4) Uani 1 1 d . . .
C60 C 0.5983(11) 0.4031(13) 0.8001(9) 0.044(4) Uani 1 1 d U . .
H60A H 0.6080 0.3589 0.7661 0.052 Uiso 1 1 calc R . .
C61 C 0.6309(10) 0.3753(13) 0.8639(7) 0.036(4) Uani 1 1 d U . .
H61A H 0.6611 0.3094 0.8723 0.043 Uiso 1 1 calc R . .
C62 C 0.6219(11) 0.4356(12) 0.9135(8) 0.041(4) Uani 1 1 d . . .
H62A H 0.6448 0.4113 0.9557 0.049 Uiso 1 1 calc R . .
C63 C 0.5793(10) 0.5348(12) 0.9043(7) 0.032(4) Uani 1 1 d U . .
C64 C 0.5148(12) 0.5340(13) 0.7196(8) 0.047(5) Uani 1 1 d . . .
H64A H 0.4842 0.6035 0.7212 0.056 Uiso 1 1 calc R . .
C65 C 0.5839(15) 0.5574(17) 0.6815(10) 0.070(7) Uani 1 1 d . . .
H65A H 0.6217 0.6118 0.7047 0.104 Uiso 1 1 calc R . .
H65B H 0.5594 0.5854 0.6387 0.104 Uiso 1 1 calc R . .
H65C H 0.6130 0.4893 0.6775 0.104 Uiso 1 1 calc R . .
C66 C 0.4569(13) 0.4498(14) 0.6814(9) 0.056(5) Uani 1 1 d . . .
H66A H 0.4142 0.4330 0.7042 0.084 Uiso 1 1 calc R . .
H66B H 0.4866 0.3827 0.6766 0.084 Uiso 1 1 calc R . .
H66C H 0.4326 0.4796 0.6391 0.084 Uiso 1 1 calc R . .
C67 C 0.5756(11) 0.6099(15) 0.9611(8) 0.049(5) Uani 1 1 d . . .
H67A H 0.5366 0.6705 0.9454 0.059 Uiso 1 1 calc R . .
C68 C 0.6586(13) 0.6600(18) 0.9868(9) 0.066(6) Uani 1 1 d . . .
H68A H 0.6762 0.6986 0.9522 0.098 Uiso 1 1 calc R . .
H68B H 0.6973 0.6018 1.0036 0.098 Uiso 1 1 calc R . .
H68C H 0.6556 0.7117 1.0212 0.098 Uiso 1 1 calc R . .
C69 C 0.5469(16) 0.5493(17) 1.0117(8) 0.077(8) Uani 1 1 d . . .
H69A H 0.4936 0.5180 0.9937 0.116 Uiso 1 1 calc R . .
H69B H 0.5433 0.5994 1.0467 0.116 Uiso 1 1 calc R . .
H69C H 0.5850 0.4902 1.0281 0.116 Uiso 1 1 calc R . .
O41 O 0.7441(7) 0.7913(8) 0.7663(5) 0.041(3) Uani 1 1 d U . .
C70 C 0.7946(10) 0.8625(14) 0.7933(9) 0.036(4) Uani 1 1 d . . .
O70 O 0.7906(8) 0.9317(10) 0.8308(6) 0.052(3) Uani 1 1 d . . .
C71 C 0.8724(10) 0.8543(13) 0.7659(9) 0.040(4) Uani 1 1 d . . .
O72 O 0.8170(7) 0.9706(9) 0.6854(5) 0.047(3) Uani 1 1 d . . .
C72 C 0.8812(11) 0.9079(12) 0.7115(8) 0.041(4) Uani 1 1 d . . .
C73 C 0.9515(12) 0.8987(13) 0.6872(10) 0.049(5) Uani 1 1 d . . .
H73A H 0.9558 0.9330 0.6482 0.059 Uiso 1 1 calc R . .
C74 C 1.0149(14) 0.8365(17) 0.7234(12) 0.074(7) Uani 1 1 d . . .
H74A H 1.0653 0.8346 0.7110 0.089 Uiso 1 1 calc R . .
C75 C 1.0063(14) 0.7800(15) 0.7745(12) 0.068(6) Uani 1 1 d . . .
H75A H 1.0486 0.7328 0.7950 0.081 Uiso 1 1 calc R . .
O76 O 0.9229(7) 0.7383(8) 0.8523(6) 0.044(3) Uani 1 1 d . . .
C76 C 0.9359(11) 0.7882(12) 0.7994(8) 0.035(4) Uani 1 1 d . . .
C77 C 0.8256(14) 1.0427(18) 0.6309(9) 0.068(6) Uani 1 1 d . . .
H77A H 0.8601 1.1052 0.6474 0.102 Uiso 1 1 calc R . .
H77B H 0.7722 1.0691 0.6087 0.102 Uiso 1 1 calc R . .
H77C H 0.8500 1.0010 0.6010 0.102 Uiso 1 1 calc R . .
C78 C 0.9864(15) 0.6584(18) 0.8855(11) 0.073(6) Uani 1 1 d U . .
H78A H 0.9796 0.5886 0.8624 0.110 Uiso 1 1 calc R . .
H78B H 0.9807 0.6468 0.9295 0.110 Uiso 1 1 calc R . .
H78C H 1.0402 0.6881 0.8860 0.110 Uiso 1 1 calc R . .
C81 C 0.6545(12) 0.0687(14) 0.7158(9) 0.052(5) Uani 1 1 d . . .
H81A H 0.6139 0.0312 0.7350 0.062 Uiso 1 1 calc R . .
H81B H 0.6942 0.0134 0.7087 0.062 Uiso 1 1 calc R . .
Cl1 Cl 0.7033(3) 0.1686(4) 0.7681(3) 0.0635(14) Uani 1 1 d . . .
Cl2 Cl 0.6056(4) 0.1276(5) 0.6407(2) 0.0681(15) Uani 1 1 d . . .
C82 C 0.7417(15) 0.7488(16) 0.6178(11) 0.072(7) Uani 1 1 d . . .
H82A H 0.7441 0.7501 0.6644 0.086 Uiso 1 1 calc R . .
H82B H 0.7904 0.7867 0.6105 0.086 Uiso 1 1 calc R . .
Cl3 Cl 0.6600(5) 0.8177(6) 0.5803(4) 0.112(3) Uani 1 1 d . . .
Cl4 Cl 0.7437(4) 0.6116(4) 0.5928(3) 0.0698(15) Uani 1 1 d . . .
C83 C 0.3496(13) 0.2789(15) 0.5188(9) 0.060(5) Uani 1 1 d . . .
H83A H 0.3067 0.2803 0.4790 0.073 Uiso 1 1 calc R . .
H83B H 0.3769 0.3510 0.5233 0.073 Uiso 1 1 calc R . .
Cl5 Cl 0.3048(4) 0.2567(4) 0.5859(3) 0.0694(15) Uani 1 1 d . . .
Cl6 Cl 0.4183(4) 0.1786(4) 0.5129(3) 0.0728(15) Uani 1 1 d . . .
C84 C 0.1934(15) 0.6430(19) 0.7175(12) 0.015(5) Uiso 0.50 1 d P A 1
H84A H 0.1648 0.6097 0.7483 0.018 Uiso 0.50 1 calc PR A 1
H84B H 0.2134 0.7157 0.7345 0.018 Uiso 0.50 1 calc PR A 1
Cl7 Cl 0.2761(5) 0.5610(6) 0.7132(4) 0.0392(19) Uiso 0.50 1 d P A 1
Cl8A Cl 0.1256(9) 0.6613(11) 0.6455(7) 0.034(3) Uiso 0.25 1 d P A 1
Cl8B Cl 0.2066(11) 0.7537(14) 0.6681(8) 0.045(4) Uiso 0.25 1 d P B 2
C85 C 0.886(2) 0.895(3) 0.9663(16) 0.043(9) Uiso 0.50 1 d P . .
H85A H 0.8970 0.8720 0.9246 0.052 Uiso 0.50 1 calc PR . .
H85B H 0.8339 0.9339 0.9583 0.052 Uiso 0.50 1 calc PR . .
Cl9 Cl 0.8830(7) 0.7713(8) 1.0185(5) 0.064(3) Uiso 0.50 1 d P . .
Cl10 Cl 0.9606(6) 0.9771(7) 1.0050(4) 0.049(2) Uiso 0.50 1 d P . .

loop_
_atom_site_aniso_label
_atom_site_aniso_U_11
_atom_site_aniso_U_22
_atom_site_aniso_U_33
_atom_site_aniso_U_23
_atom_site_aniso_U_13
_atom_site_aniso_U_12
Au1 0.0288(4) 0.0349(3) 0.0445(4) -0.0017(3) 0.0081(3) -0.0022(3)
C1 0.035(11) 0.061(11) 0.038(10) 0.001(9) 0.020(8) -0.011(9)
N2 0.039(9) 0.033(7) 0.036(8) -0.001(6) 0.009(7) -0.010(7)
C3 0.046(11) 0.041(9) 0.028(9) 0.006(7) 0.030(8) -0.003(8)
C4 0.054(13) 0.012(6) 0.043(10) 0.005(7) -0.003(8) 0.010(7)
N5 0.065(11) 0.027(7) 0.036(8) 0.014(6) 0.027(8) 0.027(7)
C6 0.028(10) 0.035(9) 0.048(11) -0.009(8) 0.021(8) -0.010(7)
C7 0.033(11) 0.042(9) 0.064(13) 0.010(9) 0.008(9) 0.005(8)
C8 0.043(13) 0.058(13) 0.110(19) -0.024(14) 0.025(12) 0.021(10)
C9 0.034(13) 0.019(9) 0.19(3) 0.012(13) 0.029(15) 0.011(8)
C10 0.030(11) 0.038(10) 0.101(17) 0.018(11) 0.017(11) 0.004(8)
C11 0.033(12) 0.040(10) 0.098(18) -0.001(11) 0.002(11) -0.010(8)
C12 0.014(10) 0.112(18) 0.058(13) -0.015(12) 0.005(9) 0.010(10)
C13 0.12(3) 0.13(2) 0.09(2) -0.065(18) -0.046(17) 0.02(2)
C14 0.059(16) 0.091(17) 0.075(16) 0.006(13) 0.011(12) 0.006(12)
C15 0.059(15) 0.065(13) 0.062(14) 0.036(11) 0.016(11) 0.028(11)
C16 0.050(15) 0.111(19) 0.091(17) 0.065(15) -0.005(12) -0.026(13)
C17 0.15(3) 0.074(16) 0.077(18) -0.020(14) -0.053(18) 0.048(17)
C18 0.020(9) 0.029(8) 0.070(12) 0.015(8) 0.021(9) 0.008(7)
C19 0.042(4) 0.043(4) 0.042(4) -0.0002(10) 0.0101(14) -0.0003(10)
C20 0.041(13) 0.072(13) 0.067(14) 0.025(11) 0.024(11) 0.012(10)
C21 0.029(11) 0.075(13) 0.049(12) 0.001(11) 0.020(9) -0.001(9)
C22 0.030(12) 0.068(13) 0.094(17) 0.002(13) -0.005(11) 0.012(10)
C23 0.027(10) 0.040(9) 0.050(11) 0.018(8) 0.003(8) 0.016(7)
C24 0.051(17) 0.13(2) 0.089(19) 0.033(17) 0.009(14) 0.033(15)
C25 0.21(4) 0.083(18) 0.076(19) 0.039(15) 0.05(2) 0.01(2)
C26 0.12(3) 0.13(2) 0.065(16) 0.012(16) 0.035(16) -0.070(19)
C27 0.038(12) 0.072(13) 0.059(13) 0.003(11) -0.006(9) 0.025(10)
C28 0.09(2) 0.15(3) 0.09(2) 0.05(2) 0.033(17) 0.01(2)
C29 0.08(2) 0.089(18) 0.15(3) 0.051(18) 0.035(18) 0.029(15)
O1 0.025(6) 0.041(6) 0.048(7) -0.013(5) 0.000(5) -0.013(5)
C30 0.021(10) 0.052(10) 0.045(10) -0.008(9) 0.004(8) 0.003(8)
O30 0.039(8) 0.046(7) 0.086(10) -0.019(7) 0.010(7) -0.017(6)
C31 0.032(11) 0.051(10) 0.054(12) -0.001(9) 0.008(8) -0.005(8)
O32 0.053(10) 0.117(12) 0.052(9) -0.028(8) 0.025(7) -0.001(9)
C32 0.064(15) 0.059(12) 0.040(11) 0.003(10) 0.019(10) -0.011(10)
C33 0.09(2) 0.087(16) 0.053(14) -0.016(13) 0.016(13) -0.052(15)
C34 0.064(18) 0.079(16) 0.12(2) 0.018(15) 0.032(16) -0.048(14)
C35 0.065(15) 0.034(9) 0.098(17) 0.011(11) 0.034(13) -0.023(10)
O36 0.038(8) 0.041(7) 0.085(10) 0.001(7) 0.019(7) 0.008(6)
C36 0.041(12) 0.049(10) 0.061(13) 0.016(10) 0.017(10) -0.002(9)
C37 0.070(19) 0.19(3) 0.062(16) -0.052(18) 0.023(13) -0.017(19)
C38 0.058(15) 0.037(10) 0.105(18) -0.005(11) 0.044(13) 0.005(9)
Au41 0.0293(3) 0.0281(3) 0.0404(3) -0.0001(3) 0.0109(3) -0.0011(3)
C41 0.026(3) 0.026(3) 0.026(3) -0.0002(10) 0.0057(12) -0.0003(10)
N42 0.017(7) 0.021(6) 0.041(8) -0.002(6) 0.004(6) 0.000(5)
C43 0.024(9) 0.048(10) 0.027(9) -0.009(7) 0.014(7) 0.005(7)
C44 0.033(10) 0.019(7) 0.045(10) -0.010(7) 0.025(8) -0.009(6)
N45 0.027(8) 0.022(6) 0.041(8) -0.001(6) 0.011(6) -0.002(5)
C46 0.020(8) 0.033(8) 0.035(9) 0.003(7) 0.008(7) 0.007(6)
C47 0.017(8) 0.030(7) 0.037(9) -0.003(7) 0.003(7) -0.006(6)
C48 0.035(10) 0.023(7) 0.054(11) -0.002(8) 0.012(8) 0.008(7)
C49 0.088(17) 0.024(8) 0.060(13) 0.024(9) 0.056(12) 0.016(9)
C50 0.045(12) 0.044(10) 0.026(9) 0.012(8) 0.010(8) 0.004(8)
C51 0.018(8) 0.039(8) 0.035(9) -0.006(7) 0.002(6) -0.008(7)
C52 0.029(3) 0.030(3) 0.030(3) -0.0008(10) 0.0069(12) 0.0001(10)
C53 0.032(11) 0.070(13) 0.052(11) 0.002(10) 0.000(9) -0.007(9)
C54 0.051(13) 0.059(12) 0.055(12) 0.009(10) 0.037(10) 0.004(9)
C55 0.033(11) 0.065(12) 0.023(9) -0.013(8) -0.004(7) 0.004(8)
C56 0.31(5) 0.075(16) 0.082(19) -0.004(15) 0.13(3) -0.05(2)
C57 0.111(9) 0.111(9) 0.111(9) -0.0004(10) 0.024(2) 0.0001(10)
C58 0.032(9) 0.021(7) 0.038(9) 0.005(7) 0.017(7) 0.000(6)
C59 0.039(10) 0.024(7) 0.034(9) 0.000(7) 0.005(7) -0.014(7)
C60 0.044(4) 0.043(4) 0.044(4) -0.0002(10) 0.0094(14) 0.0006(10)
C61 0.036(4) 0.035(4) 0.036(4) -0.0001(10) 0.0080(13) 0.0002(10)
C62 0.059(13) 0.035(8) 0.032(9) 0.003(8) 0.017(8) -0.012(8)
C63 0.032(4) 0.032(4) 0.033(4) 0.0000(10) 0.0068(13) -0.0005(10)
C64 0.058(13) 0.036(9) 0.041(10) 0.006(8) -0.001(9) 0.009(8)
C65 0.12(2) 0.058(12) 0.051(13) -0.012(11) 0.055(14) -0.016(13)
C66 0.074(16) 0.044(10) 0.044(11) -0.010(9) 0.002(10) -0.002(10)
C67 0.023(10) 0.081(13) 0.042(11) -0.012(9) 0.007(8) 0.022(9)
C68 0.064(16) 0.080(15) 0.049(12) -0.005(11) 0.004(11) 0.012(12)
C69 0.14(2) 0.065(13) 0.028(11) 0.017(10) 0.023(13) -0.008(14)
O41 0.040(3) 0.041(3) 0.041(3) -0.0002(10) 0.0099(12) -0.0003(10)
C70 0.009(9) 0.042(9) 0.056(12) -0.004(9) 0.005(7) -0.006(7)
O70 0.054(9) 0.053(7) 0.052(8) -0.018(7) 0.020(7) -0.006(6)
C71 0.028(10) 0.038(9) 0.058(12) -0.015(9) 0.022(8) 0.003(7)
O72 0.046(8) 0.046(7) 0.049(7) 0.011(6) 0.009(6) -0.001(6)
C72 0.049(13) 0.030(8) 0.046(11) 0.009(8) 0.013(9) 0.000(8)
C73 0.050(13) 0.037(9) 0.070(13) 0.007(9) 0.034(11) 0.006(8)
C74 0.067(16) 0.061(13) 0.12(2) 0.029(14) 0.069(15) 0.016(11)
C75 0.059(15) 0.053(12) 0.099(18) 0.000(12) 0.033(13) 0.016(10)
O76 0.040(7) 0.029(6) 0.062(8) 0.016(6) 0.010(6) 0.013(5)
C76 0.039(11) 0.032(8) 0.034(9) -0.012(7) 0.009(8) -0.005(7)
C77 0.077(17) 0.098(17) 0.041(12) -0.007(11) 0.041(11) -0.015(13)
C78 0.073(6) 0.073(6) 0.073(6) 0.0002(10) 0.0161(17) 0.0000(10)
C81 0.053(13) 0.039(9) 0.065(13) 0.014(9) 0.019(10) -0.003(9)
Cl1 0.047(3) 0.056(3) 0.086(4) -0.013(3) 0.011(3) 0.009(2)
Cl2 0.065(4) 0.082(4) 0.056(3) 0.017(3) 0.012(3) 0.015(3)
C82 0.085(19) 0.055(12) 0.079(16) 0.025(12) 0.027(14) -0.006(12)
Cl3 0.116(7) 0.101(5) 0.114(6) 0.025(4) 0.014(5) 0.049(5)
Cl4 0.076(4) 0.060(3) 0.072(4) 0.005(3) 0.014(3) 0.007(3)
C83 0.067(16) 0.064(12) 0.054(12) 0.004(10) 0.020(11) -0.003(10)
Cl5 0.074(4) 0.065(3) 0.064(3) 0.003(3) 0.004(3) 0.009(3)
Cl6 0.074(4) 0.069(3) 0.075(4) 0.008(3) 0.018(3) 0.019(3)

loop_
_atom_type_symbol
_atom_type_description
_atom_type_scat_dispersion_real
_atom_type_scat_dispersion_imag
_atom_type_scat_source
C C 0.0033 0.0016 'International Tables Vol C Tables 4.2.6.8 and 6.1.1.4'
H H 0.0000 0.0000 'International Tables Vol C Tables 4.2.6.8 and 6.1.1.4'
N N 0.0061 0.0033 'International Tables Vol C Tables 4.2.6.8 and 6.1.1.4'
O O 0.0106 0.0060 'International Tables Vol C Tables 4.2.6.8 and 6.1.1.4'
Cl Cl 0.1484 0.1585 'International Tables Vol C Tables 4.2.6.8 and 6.1.1.4'
Au Au -2.0133 8.8022 'International Tables Vol C Tables 4.2.6.8 and 6.1.1.4'

loop_
_geom_angle_atom_site_label_1
_geom_angle_atom_site_label_2
_geom_angle_atom_site_label_3
_geom_angle
_geom_angle_site_symmetry_1
_geom_angle_site_symmetry_3
_geom_angle_publ_flag
C1 Au1 O1 171.2(6) . . ?
N2 C1 N5 108.9(15) . . ?
N2 C1 Au1 125.4(13) . . ?
N5 C1 Au1 125.7(13) . . ?
C1 N2 C3 109.6(14) . . ?
C1 N2 C6 122.9(14) . . ?
C3 N2 C6 127.5(14) . . ?
C4 C3 N2 105.1(15) . . ?
C4 C3 H3A 127.4 . . ?
N2 C3 H3A 127.4 . . ?
C3 C4 N5 112.2(13) . . ?
C3 C4 H4A 123.9 . . ?
N5 C4 H4A 123.9 . . ?
C1 N5 C18 127.7(15) . . ?
C1 N5 C4 103.8(14) . . ?
C18 N5 C4 128.0(13) . . ?
C7 C6 N2 118.4(15) . . ?
C7 C6 C11 123.9(16) . . ?
N2 C6 C11 117.8(15) . . ?
C6 C7 C8 118.4(18) . . ?
C6 C7 C12 122.4(16) . . ?
C8 C7 C12 119.2(18) . . ?
C9 C8 C7 116.2(19) . . ?
C9 C8 H8A 121.9 . . ?
C7 C8 H8A 121.9 . . ?
C10 C9 C8 123.8(17) . . ?
C10 C9 H9A 118.1 . . ?
C8 C9 H9A 118.1 . . ?
C9 C10 C11 121(2) . . ?
C9 C10 H10A 119.3 . . ?
C11 C10 H10A 119.3 . . ?
C10 C11 C6 116(2) . . ?
C10 C11 C15 120(2) . . ?
C6 C11 C15 123.9(17) . . ?
C7 C12 C13 113(2) . . ?
C7 C12 C14 109.0(16) . . ?
C13 C12 C14 117(2) . . ?
C7 C12 H12A 105.6 . . ?
C13 C12 H12A 105.6 . . ?
C14 C12 H12A 105.6 . . ?
C12 C13 H13A 109.5 . . ?
C12 C13 H13B 109.5 . . ?
H13A C13 H13B 109.5 . . ?
C12 C13 H13C 109.5 . . ?
H13A C13 H13C 109.5 . . ?
H13B C13 H13C 109.5 . . ?
C12 C14 H14A 109.5 . . ?
C12 C14 H14B 109.5 . . ?
H14A C14 H14B 109.5 . . ?
C12 C14 H14C 109.5 . . ?
H14A C14 H14C 109.5 . . ?
H14B C14 H14C 109.5 . . ?
C11 C15 C16 115(2) . . ?
C11 C15 C17 114(2) . . ?
C16 C15 C17 106.8(18) . . ?
C11 C15 H15A 106.6 . . ?
C16 C15 H15A 106.6 . . ?
C17 C15 H15A 106.6 . . ?
C15 C16 H16A 109.5 . . ?
C15 C16 H16B 109.5 . . ?
H16A C16 H16B 109.5 . . ?
C15 C16 H16C 109.5 . . ?
H16A C16 H16C 109.5 . . ?
H16B C16 H16C 109.5 . . ?
C15 C17 H17A 109.5 . . ?
C15 C17 H17B 109.5 . . ?
H17A C17 H17B 109.5 . . ?
C15 C17 H17C 109.5 . . ?
H17A C17 H17C 109.5 . . ?
H17B C17 H17C 109.5 . . ?
C19 C18 C23 121.6(16) . . ?
C19 C18 N5 120.0(16) . . ?
C23 C18 N5 118.4(15) . . ?
C20 C19 C18 117.7(17) . . ?
C20 C19 C24 120.1(18) . . ?
C18 C19 C24 122.2(18) . . ?
C21 C20 C19 120.9(18) . . ?
C21 C20 H20A 119.6 . . ?
C19 C20 H20A 119.6 . . ?
C20 C21 C22 120.9(18) . . ?
C20 C21 H21A 119.5 . . ?
C22 C21 H21A 119.5 . . ?
C21 C22 C23 121(2) . . ?
C21 C22 H22A 119.7 . . ?
C23 C22 H22A 119.7 . . ?
C22 C23 C18 118.0(17) . . ?
C22 C23 C27 121.5(16) . . ?
C18 C23 C27 120.4(15) . . ?
C19 C24 C26 116(2) . . ?
C19 C24 C25 111(2) . . ?
C26 C24 C25 107(2) . . ?
C19 C24 H24A 107.2 . . ?
C26 C24 H24A 107.2 . . ?
C25 C24 H24A 107.2 . . ?
C24 C25 H25A 109.5 . . ?
C24 C25 H25B 109.5 . . ?
H25A C25 H25B 109.5 . . ?
C24 C25 H25C 109.5 . . ?
H25A C25 H25C 109.5 . . ?
H25B C25 H25C 109.5 . . ?
C24 C26 H26A 109.5 . . ?
C24 C26 H26B 109.5 . . ?
H26A C26 H26B 109.5 . . ?
C24 C26 H26C 109.5 . . ?
H26A C26 H26C 109.5 . . ?
H26B C26 H26C 109.5 . . ?
C29 C27 C23 115.1(18) . . ?
C29 C27 C28 113(2) . . ?
C23 C27 C28 106.5(18) . . ?
C29 C27 H27A 107.4 . . ?
C23 C27 H27A 107.4 . . ?
C28 C27 H27A 107.4 . . ?
C27 C28 H28A 109.5 . . ?
C27 C28 H28B 109.5 . . ?
H28A C28 H28B 109.5 . . ?
C27 C28 H28C 109.5 . . ?
H28A C28 H28C 109.5 . . ?
H28B C28 H28C 109.5 . . ?
C27 C29 H29A 109.5 . . ?
C27 C29 H29B 109.5 . . ?
H29A C29 H29B 109.5 . . ?
C27 C29 H29C 109.5 . . ?
H29A C29 H29C 109.5 . . ?
H29B C29 H29C 109.5 . . ?
C30 O1 Au1 125.4(11) . . ?
O30 C30 O1 124.2(16) . . ?
O30 C30 C31 119.6(16) . . ?
O1 C30 C31 116.1(15) . . ?
C36 C31 C32 115.6(18) . . ?
C36 C31 C30 121.7(16) . . ?
C32 C31 C30 122.5(17) . . ?
C32 O32 C37 117.7(18) . . ?
O32 C32 C33 124.5(19) . . ?
O32 C32 C31 112.5(17) . . ?
C33 C32 C31 123(2) . . ?
C32 C33 C34 117(2) . . ?
C32 C33 H33A 121.3 . . ?
C34 C33 H33A 121.3 . . ?
C35 C34 C33 120(3) . . ?
C35 C34 H34A 120.0 . . ?
C33 C34 H34A 120.0 . . ?
C34 C35 C36 120(2) . . ?
C34 C35 H35A 119.8 . . ?
C36 C35 H35A 119.8 . . ?
C36 O36 C38 119.0(15) . . ?
C31 C36 C35 123.6(19) . . ?
C31 C36 O36 114.9(16) . . ?
C35 C36 O36 121.5(18) . . ?
O32 C37 H37A 109.5 . . ?
O32 C37 H37B 109.5 . . ?
H37A C37 H37B 109.5 . . ?
O32 C37 H37C 109.5 . . ?
H37A C37 H37C 109.5 . . ?
H37B C37 H37C 109.5 . . ?
O36 C38 H38A 109.5 . . ?
O36 C38 H38B 109.5 . . ?
H38A C38 H38B 109.5 . . ?
O36 C38 H38C 109.5 . . ?
H38A C38 H38C 109.5 . . ?
H38B C38 H38C 109.5 . . ?
C41 Au41 O41 172.4(5) . . ?
N45 C41 N42 104.3(13) . . ?
N45 C41 Au41 127.3(11) . . ?
N42 C41 Au41 128.3(10) . . ?
C41 N42 C43 109.7(11) . . ?
C41 N42 C46 125.0(12) . . ?
C43 N42 C46 125.2(12) . . ?
C44 C43 N42 106.3(13) . . ?
C44 C43 H43A 126.9 . . ?
N42 C43 H43A 126.9 . . ?
C43 C44 N45 107.8(13) . . ?
C43 C44 H44A 126.1 . . ?
N45 C44 H44A 126.1 . . ?
C41 N45 C44 111.8(12) . . ?
C41 N45 C58 124.9(13) . . ?
C44 N45 C58 123.2(11) . . ?
C47 C46 C51 124.5(13) . . ?
C47 C46 N42 119.8(13) . . ?
C51 C46 N42 115.5(13) . . ?
C46 C47 C48 116.6(14) . . ?
C46 C47 C52 124.2(13) . . ?
C48 C47 C52 118.8(14) . . ?
C49 C48 C47 121.1(16) . . ?
C49 C48 H48A 119.5 . . ?
C47 C48 H48A 119.5 . . ?
C48 C49 C50 121.1(14) . . ?
C48 C49 H49A 119.5 . . ?
C50 C49 H49A 119.5 . . ?
C49 C50 C51 120.6(14) . . ?
C49 C50 H50A 119.7 . . ?
C51 C50 H50A 119.7 . . ?
C50 C51 C46 115.6(14) . . ?
C50 C51 C55 124.1(14) . . ?
C46 C51 C55 120.3(13) . . ?
C47 C52 C54 115.0(14) . . ?
C47 C52 C53 114.2(13) . . ?
C54 C52 C53 106.9(14) . . ?
C47 C52 H52A 106.7 . . ?
C54 C52 H52A 106.7 . . ?
C53 C52 H52A 106.7 . . ?
C52 C53 H53A 109.5 . . ?
C52 C53 H53B 109.5 . . ?
H53A C53 H53B 109.5 . . ?
C52 C53 H53C 109.5 . . ?
H53A C53 H53C 109.5 . . ?
H53B C53 H53C 109.5 . . ?
C52 C54 H54A 109.5 . . ?
C52 C54 H54B 109.5 . . ?
H54A C54 H54B 109.5 . . ?
C52 C54 H54C 109.5 . . ?
H54A C54 H54C 109.5 . . ?
H54B C54 H54C 109.5 . . ?
C56 C55 C51 111.5(17) . . ?
C56 C55 C57 110(2) . . ?
C51 C55 C57 110.1(16) . . ?
C56 C55 H55A 108.5 . . ?
C51 C55 H55A 108.5 . . ?
C57 C55 H55A 108.5 . . ?
C55 C56 H56A 109.5 . . ?
C55 C56 H56B 109.5 . . ?
H56A C56 H56B 109.5 . . ?
C55 C56 H56C 109.5 . . ?
H56A C56 H56C 109.5 . . ?
H56B C56 H56C 109.5 . . ?
C55 C57 H57A 109.5 . . ?
C55 C57 H57B 109.5 . . ?
H57A C57 H57B 109.5 . . ?
C55 C57 H57C 109.5 . . ?
H57A C57 H57C 109.5 . . ?
H57B C57 H57C 109.5 . . ?
C63 C58 C59 126.2(13) . . ?
C63 C58 N45 116.9(13) . . ?
C59 C58 N45 116.9(13) . . ?
C60 C59 C58 115.0(14) . . ?
C60 C59 C64 120.8(15) . . ?
C58 C59 C64 124.1(14) . . ?
C61 C60 C59 118.3(16) . . ?
C61 C60 H60A 120.9 . . ?
C59 C60 H60A 120.9 . . ?
C62 C61 C60 123.8(16) . . ?
C62 C61 H61A 118.1 . . ?
C60 C61 H61A 118.1 . . ?
C61 C62 C63 121.0(15) . . ?
C61 C62 H62A 119.5 . . ?
C63 C62 H62A 119.5 . . ?
C58 C63 C62 115.6(14) . . ?
C58 C63 C67 123.2(14) . . ?
C62 C63 C67 121.1(14) . . ?
C59 C64 C66 113.5(14) . . ?
C59 C64 C65 111.0(17) . . ?
C66 C64 C65 107.8(15) . . ?
C59 C64 H64A 108.2 . . ?
C66 C64 H64A 108.2 . . ?
C65 C64 H64A 108.2 . . ?
C64 C65 H65A 109.5 . . ?
C64 C65 H65B 109.5 . . ?
H65A C65 H65B 109.5 . . ?
C64 C65 H65C 109.5 . . ?
H65A C65 H65C 109.5 . . ?
H65B C65 H65C 109.5 . . ?
C64 C66 H66A 109.5 . . ?
C64 C66 H66B 109.5 . . ?
H66A C66 H66B 109.5 . . ?
C64 C66 H66C 109.5 . . ?
H66A C66 H66C 109.5 . . ?
H66B C66 H66C 109.5 . . ?
C69 C67 C68 111.4(17) . . ?
C69 C67 C63 111.0(16) . . ?
C68 C67 C63 109.2(14) . . ?
C69 C67 H67A 108.4 . . ?
C68 C67 H67A 108.4 . . ?
C63 C67 H67A 108.4 . . ?
C67 C68 H68A 109.5 . . ?
C67 C68 H68B 109.5 . . ?
H68A C68 H68B 109.5 . . ?
C67 C68 H68C 109.5 . . ?
H68A C68 H68C 109.5 . . ?
H68B C68 H68C 109.5 . . ?
C67 C69 H69A 109.5 . . ?
C67 C69 H69B 109.5 . . ?
H69A C69 H69B 109.5 . . ?
C67 C69 H69C 109.5 . . ?
H69A C69 H69C 109.5 . . ?
H69B C69 H69C 109.5 . . ?
C70 O41 Au41 116.6(11) . . ?
O70 C70 O41 132.0(17) . . ?
O70 C70 C71 118.8(15) . . ?
O41 C70 C71 109.1(15) . . ?
C72 C71 C76 119.4(16) . . ?
C72 C71 C70 123.2(16) . . ?
C76 C71 C70 117.4(15) . . ?
C72 O72 C77 116.7(14) . . ?
O72 C72 C71 113.2(16) . . ?
O72 C72 C73 124.4(15) . . ?
C71 C72 C73 122.4(17) . . ?
C74 C73 C72 116.6(17) . . ?
C74 C73 H73A 121.7 . . ?
C72 C73 H73A 121.7 . . ?
C75 C74 C73 121.6(19) . . ?
C75 C74 H74A 119.2 . . ?
C73 C74 H74A 119.2 . . ?
C74 C75 C76 122(2) . . ?
C74 C75 H75A 119.0 . . ?
C76 C75 H75A 119.0 . . ?
C76 O76 C78 117.0(14) . . ?
O76 C76 C71 115.9(15) . . ?
O76 C76 C75 126.5(17) . . ?
C71 C76 C75 117.6(17) . . ?
O72 C77 H77A 109.5 . . ?
O72 C77 H77B 109.5 . . ?
H77A C77 H77B 109.5 . . ?
O72 C77 H77C 109.5 . . ?
H77A C77 H77C 109.5 . . ?
H77B C77 H77C 109.5 . . ?
O76 C78 H78A 109.5 . . ?
O76 C78 H78B 109.5 . . ?
H78A C78 H78B 109.5 . . ?
O76 C78 H78C 109.5 . . ?
H78A C78 H78C 109.5 . . ?
H78B C78 H78C 109.5 . . ?
Cl1 C81 Cl2 111.0(9) . . ?
Cl1 C81 H81A 109.4 . . ?
Cl2 C81 H81A 109.4 . . ?
Cl1 C81 H81B 109.4 . . ?
Cl2 C81 H81B 109.4 . . ?
H81A C81 H81B 108.0 . . ?
Cl3 C82 Cl4 113.7(14) . . ?
Cl3 C82 H82A 108.8 . . ?
Cl4 C82 H82A 108.8 . . ?
Cl3 C82 H82B 108.8 . . ?
Cl4 C82 H82B 108.8 . . ?
H82A C82 H82B 107.7 . . ?
Cl6 C83 Cl5 111.6(10) . . ?
Cl6 C83 H83A 109.3 . . ?
Cl5 C83 H83A 109.3 . . ?
Cl6 C83 H83B 109.3 . . ?
Cl5 C83 H83B 109.3 . . ?
H83A C83 H83B 108.0 . . ?
Cl8A C84 Cl7 114.4(14) . . ?
Cl8A C84 H84A 108.7 . . ?
Cl7 C84 H84A 108.7 . . ?
Cl8A C84 H84B 108.7 . . ?
Cl7 C84 H84B 108.7 . . ?
H84A C84 H84B 107.6 . . ?
Cl10 C85 Cl9 107.6(19) . . ?
Cl10 C85 H85A 110.2 . . ?
Cl9 C85 H85A 110.2 . . ?
Cl10 C85 H85B 110.2 . . ?
Cl9 C85 H85B 110.2 . . ?
H85A C85 H85B 108.5 . . ?

loop_
_geom_bond_atom_site_label_1
_geom_bond_atom_site_label_2
_geom_bond_distance
_geom_bond_site_symmetry_2
_geom_bond_publ_flag
Au1 C1 2.006(17) . ?
Au1 O1 2.043(10) . ?
C1 N2 1.36(2) . ?
C1 N5 1.36(2) . ?
N2 C3 1.39(2) . ?
N2 C6 1.42(2) . ?
C3 C4 1.31(2) . ?
C3 H3A 0.9500 . ?
C4 N5 1.42(2) . ?
C4 H4A 0.9500 . ?
N5 C18 1.39(2) . ?
C6 C7 1.39(2) . ?
C6 C11 1.43(3) . ?
C7 C8 1.46(2) . ?
C7 C12 1.49(3) . ?
C8 C9 1.43(3) . ?
C8 H8A 0.9500 . ?
C9 C10 1.36(3) . ?
C9 H9A 0.9500 . ?
C10 C11 1.41(3) . ?
C10 H10A 0.9500 . ?
C11 C15 1.47(3) . ?
C12 C13 1.49(3) . ?
C12 C14 1.57(3) . ?
C12 H12A 1.0000 . ?
C13 H13A 0.9800 . ?
C13 H13B 0.9800 . ?
C13 H13C 0.9800 . ?
C14 H14A 0.9800 . ?
C14 H14B 0.9800 . ?
C14 H14C 0.9800 . ?
C15 C16 1.50(3) . ?
C15 C17 1.53(3) . ?
C15 H15A 1.0000 . ?
C16 H16A 0.9800 . ?
C16 H16B 0.9800 . ?
C16 H16C 0.9800 . ?
C17 H17A 0.9800 . ?
C17 H17B 0.9800 . ?
C17 H17C 0.9800 . ?
C18 C19 1.39(2) . ?
C18 C23 1.39(2) . ?
C19 C20 1.38(3) . ?
C19 C24 1.54(3) . ?
C20 C21 1.35(3) . ?
C20 H20A 0.9500 . ?
C21 C22 1.36(3) . ?
C21 H21A 0.9500 . ?
C22 C23 1.37(3) . ?
C22 H22A 0.9500 . ?
C23 C27 1.52(3) . ?
C24 C26 1.54(4) . ?
C24 C25 1.57(3) . ?
C24 H24A 1.0000 . ?
C25 H25A 0.9800 . ?
C25 H25B 0.9800 . ?
C25 H25C 0.9800 . ?
C26 H26A 0.9800 . ?
C26 H26B 0.9800 . ?
C26 H26C 0.9800 . ?
C27 C29 1.45(3) . ?
C27 C28 1.58(3) . ?
C27 H27A 1.0000 . ?
C28 H28A 0.9800 . ?
C28 H28B 0.9800 . ?
C28 H28C 0.9800 . ?
C29 H29A 0.9800 . ?
C29 H29B 0.9800 . ?
C29 H29C 0.9800 . ?
O1 C30 1.282(19) . ?
C30 O30 1.27(2) . ?
C30 C31 1.48(2) . ?
C31 C36 1.37(2) . ?
C31 C32 1.40(3) . ?
O32 C32 1.38(2) . ?
O32 C37 1.46(2) . ?
C32 C33 1.38(3) . ?
C33 C34 1.44(3) . ?
C33 H33A 0.9500 . ?
C34 C35 1.32(3) . ?
C34 H34A 0.9500 . ?
C35 C36 1.38(3) . ?
C35 H35A 0.9500 . ?
O36 C36 1.42(2) . ?
O36 C38 1.44(2) . ?
C37 H37A 0.9800 . ?
C37 H37B 0.9800 . ?
C37 H37C 0.9800 . ?
C38 H38A 0.9800 . ?
C38 H38B 0.9800 . ?
C38 H38C 0.9800 . ?
Au41 C41 1.971(15) . ?
Au41 O41 2.075(12) . ?
C41 N45 1.317(18) . ?
C41 N42 1.375(18) . ?
N42 C43 1.382(19) . ?
N42 C46 1.483(17) . ?
C43 C44 1.32(2) . ?
C43 H43A 0.9500 . ?
C44 N45 1.361(19) . ?
C44 H44A 0.9500 . ?
N45 C58 1.501(18) . ?
C46 C47 1.36(2) . ?
C46 C51 1.41(2) . ?
C47 C48 1.382(19) . ?
C47 C52 1.47(2) . ?
C48 C49 1.36(2) . ?
C48 H48A 0.9500 . ?
C49 C50 1.37(2) . ?
C49 H49A 0.9500 . ?
C50 C51 1.39(2) . ?
C50 H50A 0.9500 . ?
C51 C55 1.56(2) . ?
C52 C54 1.54(2) . ?
C52 C53 1.60(2) . ?
C52 H52A 1.0000 . ?
C53 H53A 0.9800 . ?
C53 H53B 0.9800 . ?
C53 H53C 0.9800 . ?
C54 H54A 0.9800 . ?
C54 H54B 0.9800 . ?
C54 H54C 0.9800 . ?
C55 C56 1.53(3) . ?
C55 C57 1.57(3) . ?
C55 H55A 1.0000 . ?
C56 H56A 0.9800 . ?
C56 H56B 0.9800 . ?
C56 H56C 0.9800 . ?
C57 H57A 0.9800 . ?
C57 H57B 0.9800 . ?
C57 H57C 0.9800 . ?
C58 C63 1.36(2) . ?
C58 C59 1.42(2) . ?
C59 C60 1.41(2) . ?
C59 C64 1.51(2) . ?
C60 C61 1.40(2) . ?
C60 H60A 0.9500 . ?
C61 C62 1.33(2) . ?
C61 H61A 0.9500 . ?
C62 C63 1.40(2) . ?
C62 H62A 0.9500 . ?
C63 C67 1.54(2) . ?
C64 C66 1.53(2) . ?
C64 C65 1.60(3) . ?
C64 H64A 1.0000 . ?
C65 H65A 0.9800 . ?
C65 H65B 0.9800 . ?
C65 H65C 0.9800 . ?
C66 H66A 0.9800 . ?
C66 H66B 0.9800 . ?
C66 H66C 0.9800 . ?
C67 C69 1.48(3) . ?
C67 C68 1.52(3) . ?
C67 H67A 1.0000 . ?
C68 H68A 0.9800 . ?
C68 H68B 0.9800 . ?
C68 H68C 0.9800 . ?
C69 H69A 0.9800 . ?
C69 H69B 0.9800 . ?
C69 H69C 0.9800 . ?
O41 C70 1.266(19) . ?
C70 O70 1.18(2) . ?
C70 C71 1.57(2) . ?
C71 C72 1.37(2) . ?
C71 C76 1.41(2) . ?
O72 C72 1.35(2) . ?
O72 C77 1.49(2) . ?
C72 C73 1.41(2) . ?
C73 C74 1.40(3) . ?
C73 H73A 0.9500 . ?
C74 C75 1.33(3) . ?
C74 H74A 0.9500 . ?
C75 C76 1.42(3) . ?
C75 H75A 0.9500 . ?
O76 C76 1.347(19) . ?
O76 C78 1.51(2) . ?
C77 H77A 0.9800 . ?
C77 H77B 0.9800 . ?
C77 H77C 0.9800 . ?
C78 H78A 0.9800 . ?
C78 H78B 0.9800 . ?
C78 H78C 0.9800 . ?
C81 Cl1 1.737(19) . ?
C81 Cl2 1.788(19) . ?
C81 H81A 0.9900 . ?
C81 H81B 0.9900 . ?
C82 Cl3 1.67(2) . ?
C82 Cl4 1.76(2) . ?
C82 H82A 0.9900 . ?
C82 H82B 0.9900 . ?
C83 Cl6 1.72(2) . ?
C83 Cl5 1.789(19) . ?
C83 H83A 0.9900 . ?
C83 H83B 0.9900 . ?
C84 Cl8A 1.72(3) . ?
C84 Cl7 1.74(3) . ?
C84 H84A 0.9900 . ?
C84 H84B 0.9900 . ?
C85 Cl10 1.68(4) . ?
C85 Cl9 1.89(3) . ?
C85 H85A 0.9900 . ?
C85 H85B 0.9900 . ?

loop_
_geom_torsion_atom_site_label_1
_geom_torsion_atom_site_label_2
_geom_torsion_atom_site_label_3
_geom_torsion_atom_site_label_4
_geom_torsion
_geom_torsion_site_symmetry_1
_geom_torsion_site_symmetry_2
_geom_torsion_site_symmetry_3
_geom_torsion_site_symmetry_4
_geom_torsion_publ_flag
N5 C1 N2 C3 -3.4(18) . . . . ?
Au1 C1 N2 C3 177.1(11) . . . . ?
N5 C1 N2 C6 176.6(13) . . . . ?
Au1 C1 N2 C6 -3(2) . . . . ?
C1 N2 C3 C4 -0.3(18) . . . . ?
C6 N2 C3 C4 179.8(15) . . . . ?
N2 C3 C4 N5 3.8(18) . . . . ?
N2 C1 N5 C18 177.2(15) . . . . ?
Au1 C1 N5 C18 -3(2) . . . . ?
N2 C1 N5 C4 5.3(17) . . . . ?
Au1 C1 N5 C4 -175.2(11) . . . . ?
C3 C4 N5 C1 -5.8(18) . . . . ?
C3 C4 N5 C18 -177.6(15) . . . . ?
C1 N2 C6 C7 -99.8(19) . . . . ?
C3 N2 C6 C7 80(2) . . . . ?
C1 N2 C6 C11 80(2) . . . . ?
C3 N2 C6 C11 -99.9(19) . . . . ?
N2 C6 C7 C8 178.2(17) . . . . ?
C11 C6 C7 C8 -2(3) . . . . ?
N2 C6 C7 C12 0(3) . . . . ?
C11 C6 C7 C12 -179.9(17) . . . . ?
C6 C7 C8 C9 3(3) . . . . ?
C12 C7 C8 C9 -179.2(18) . . . . ?
C7 C8 C9 C10 -4(3) . . . . ?
C8 C9 C10 C11 5(3) . . . . ?
C9 C10 C11 C6 -4(3) . . . . ?
C9 C10 C11 C15 178(2) . . . . ?
C7 C6 C11 C10 2(3) . . . . ?
N2 C6 C11 C10 -177.7(15) . . . . ?
C7 C6 C11 C15 179.9(19) . . . . ?
N2 C6 C11 C15 0(3) . . . . ?
C6 C7 C12 C13 120(2) . . . . ?
C8 C7 C12 C13 -58(3) . . . . ?
C6 C7 C12 C14 -108(2) . . . . ?
C8 C7 C12 C14 74(2) . . . . ?
C10 C11 C15 C16 56(3) . . . . ?
C6 C11 C15 C16 -121(2) . . . . ?
C10 C11 C15 C17 -68(2) . . . . ?
C6 C11 C15 C17 114(2) . . . . ?
C1 N5 C18 C19 -73(2) . . . . ?
C4 N5 C18 C19 97.0(19) . . . . ?
C1 N5 C18 C23 109.0(18) . . . . ?
C4 N5 C18 C23 -81(2) . . . . ?
C23 C18 C19 C20 -5(3) . . . . ?
N5 C18 C19 C20 176.5(16) . . . . ?
C23 C18 C19 C24 175(2) . . . . ?
N5 C18 C19 C24 -3(3) . . . . ?
C18 C19 C20 C21 7(3) . . . . ?
C24 C19 C20 C21 -174(2) . . . . ?
C19 C20 C21 C22 -5(3) . . . . ?
C20 C21 C22 C23 3(3) . . . . ?
C21 C22 C23 C18 -2(3) . . . . ?
C21 C22 C23 C27 177.0(18) . . . . ?
C19 C18 C23 C22 3(3) . . . . ?
N5 C18 C23 C22 -178.8(16) . . . . ?
C19 C18 C23 C27 -175.6(17) . . . . ?
N5 C18 C23 C27 2(2) . . . . ?
C20 C19 C24 C26 60(3) . . . . ?
C18 C19 C24 C26 -121(2) . . . . ?
C20 C19 C24 C25 -63(3) . . . . ?
C18 C19 C24 C25 116(2) . . . . ?
C22 C23 C27 C29 -34(3) . . . . ?
C18 C23 C27 C29 145(2) . . . . ?
C22 C23 C27 C28 92(2) . . . . ?
C18 C23 C27 C28 -90(2) . . . . ?
Au1 O1 C30 O30 179.2(12) . . . . ?
Au1 O1 C30 C31 -4(2) . . . . ?
O30 C30 C31 C36 -82(2) . . . . ?
O1 C30 C31 C36 101(2) . . . . ?
O30 C30 C31 C32 92(2) . . . . ?
O1 C30 C31 C32 -85(2) . . . . ?
C37 O32 C32 C33 -5(3) . . . . ?
C37 O32 C32 C31 176.2(17) . . . . ?
C36 C31 C32 O32 178.6(17) . . . . ?
C30 C31 C32 O32 5(3) . . . . ?
C36 C31 C32 C33 0(3) . . . . ?
C30 C31 C32 C33 -174.3(18) . . . . ?
O32 C32 C33 C34 179.4(19) . . . . ?
C31 C32 C33 C34 -2(3) . . . . ?
C32 C33 C34 C35 3(3) . . . . ?
C33 C34 C35 C36 -2(3) . . . . ?
C32 C31 C36 C35 1(3) . . . . ?
C30 C31 C36 C35 175.5(17) . . . . ?
C32 C31 C36 O36 -178.3(15) . . . . ?
C30 C31 C36 O36 -4(3) . . . . ?
C34 C35 C36 C31 0(3) . . . . ?
C34 C35 C36 O36 179.4(18) . . . . ?
C38 O36 C36 C31 -167.6(17) . . . . ?
C38 O36 C36 C35 13(3) . . . . ?
N45 C41 N42 C43 2.8(16) . . . . ?
Au41 C41 N42 C43 178.9(11) . . . . ?
N45 C41 N42 C46 -179.8(12) . . . . ?
Au41 C41 N42 C46 -4(2) . . . . ?
C41 N42 C43 C44 -2.8(17) . . . . ?
C46 N42 C43 C44 179.9(13) . . . . ?
N42 C43 C44 N45 1.6(17) . . . . ?
N42 C41 N45 C44 -1.8(16) . . . . ?
Au41 C41 N45 C44 -177.9(11) . . . . ?
N42 C41 N45 C58 -177.3(12) . . . . ?
Au41 C41 N45 C58 7(2) . . . . ?
C43 C44 N45 C41 0.1(18) . . . . ?
C43 C44 N45 C58 175.6(13) . . . . ?
C41 N42 C46 C47 -78.5(19) . . . . ?
C43 N42 C46 C47 98.4(18) . . . . ?
C41 N42 C46 C51 96.7(17) . . . . ?
C43 N42 C46 C51 -86.4(18) . . . . ?
C51 C46 C47 C48 9(2) . . . . ?
N42 C46 C47 C48 -175.9(13) . . . . ?
C51 C46 C47 C52 -178.5(15) . . . . ?
N42 C46 C47 C52 -4(2) . . . . ?
C46 C47 C48 C49 -8(2) . . . . ?
C52 C47 C48 C49 178.9(16) . . . . ?
C47 C48 C49 C50 5(3) . . . . ?
C48 C49 C50 C51 -2(3) . . . . ?
C49 C50 C51 C46 2(2) . . . . ?
C49 C50 C51 C55 -177.3(16) . . . . ?
C47 C46 C51 C50 -6(2) . . . . ?
N42 C46 C51 C50 178.8(13) . . . . ?
C47 C46 C51 C55 173.2(14) . . . . ?
N42 C46 C51 C55 -2(2) . . . . ?
C46 C47 C52 C54 -119.5(17) . . . . ?
C48 C47 C52 C54 53(2) . . . . ?
C46 C47 C52 C53 116.3(17) . . . . ?
C48 C47 C52 C53 -71.6(18) . . . . ?
C50 C51 C55 C56 68(2) . . . . ?
C46 C51 C55 C56 -112(2) . . . . ?
C50 C51 C55 C57 -54(2) . . . . ?
C46 C51 C55 C57 126.2(18) . . . . ?
C41 N45 C58 C63 95.8(17) . . . . ?
C44 N45 C58 C63 -79.1(19) . . . . ?
C41 N45 C58 C59 -81.7(18) . . . . ?
C44 N45 C58 C59 103.4(16) . . . . ?
C63 C58 C59 C60 -1(2) . . . . ?
N45 C58 C59 C60 176.1(13) . . . . ?
C63 C58 C59 C64 -176.7(16) . . . . ?
N45 C58 C59 C64 0(2) . . . . ?
C58 C59 C60 C61 3(2) . . . . ?
C64 C59 C60 C61 179.2(16) . . . . ?
C59 C60 C61 C62 -2(3) . . . . ?
C60 C61 C62 C63 -1(3) . . . . ?
C59 C58 C63 C62 -2(2) . . . . ?
N45 C58 C63 C62 -179.5(13) . . . . ?
C59 C58 C63 C67 175.3(15) . . . . ?
N45 C58 C63 C67 -2(2) . . . . ?
C61 C62 C63 C58 3(2) . . . . ?
C61 C62 C63 C67 -174.2(16) . . . . ?
C60 C59 C64 C66 61(2) . . . . ?
C58 C59 C64 C66 -123.8(17) . . . . ?
C60 C59 C64 C65 -61(2) . . . . ?
C58 C59 C64 C65 114.7(18) . . . . ?
C58 C63 C67 C69 128.9(19) . . . . ?
C62 C63 C67 C69 -54(2) . . . . ?
C58 C63 C67 C68 -107.9(18) . . . . ?
C62 C63 C67 C68 70(2) . . . . ?
Au41 O41 C70 O70 -5(3) . . . . ?
Au41 O41 C70 C71 179.0(10) . . . . ?
O70 C70 C71 C72 -90(2) . . . . ?
O41 C70 C71 C72 86(2) . . . . ?
O70 C70 C71 C76 90(2) . . . . ?
O41 C70 C71 C76 -93.6(18) . . . . ?
C77 O72 C72 C71 172.5(15) . . . . ?
C77 O72 C72 C73 -6(2) . . . . ?
C76 C71 C72 O72 -178.1(14) . . . . ?
C70 C71 C72 O72 2(2) . . . . ?
C76 C71 C72 C73 1(3) . . . . ?
C70 C71 C72 C73 -179.5(16) . . . . ?
O72 C72 C73 C74 175.1(18) . . . . ?
C71 C72 C73 C74 -3(3) . . . . ?
C72 C73 C74 C75 6(3) . . . . ?
C73 C74 C75 C76 -7(4) . . . . ?
C78 O76 C76 C71 174.2(15) . . . . ?
C78 O76 C76 C75 -5(2) . . . . ?
C72 C71 C76 O76 180.0(14) . . . . ?
C70 C71 C76 O76 0(2) . . . . ?
C72 C71 C76 C75 0(2) . . . . ?
C70 C71 C76 C75 179.6(15) . . . . ?
C74 C75 C76 O76 -176.9(19) . . . . ?
C74 C75 C76 C71 3(3) . . . . ?
